data_7106831
loop_
_publ_author_name
'Abbas Hassan'
'Ian A. Townsend'
'Michael Krische'

_publ_section_title
;
 Catalytic Enantioselective Grignard Nozaki-Hiyama Methallylation from the
 Alcohol Oxidation Level: Chloride Compensates for p-Complex Instability
;
_journal_name_full Chem.Commun.
_journal_page_first 10028
_journal_paper_doi 10.1039/c1cc14392a
_journal_volume 47
_journal_year 2011
_chemical_absolute_configuration ad
_chemical_formula_moiety 'C11 H13 Br O'
_chemical_formula_sum 'C11 H13 Br O'
_chemical_formula_weight 241.12
_chemical_name_systematic
;
?
;
_space_group_IT_number 4
_symmetry_cell_setting monoclinic
_symmetry_space_group_name_Hall 'P 2yb'
_symmetry_space_group_name_H-M 'P 1 21 1'
_atom_sites_solution_hydrogens geom
_atom_sites_solution_primary direct
_atom_sites_solution_secondary difmap
_audit_creation_method SHELXL-97
_cell_angle_alpha 90.00
_cell_angle_beta 105.335(4)
_cell_angle_gamma 90.00
_cell_formula_units_Z 2
_cell_length_a 9.2407(9)
_cell_length_b 5.1056(6)
_cell_length_c 11.6424(12)
_cell_measurement_reflns_used 1629
_cell_measurement_temperature 153(2)
_cell_measurement_theta_max 30.0
_cell_measurement_theta_min 2.0
_cell_volume 529.72(10)
_computing_cell_refinement 'Collect software, Nonius B.V. 1998'
_computing_data_collection 'Collect software, Nonius B.V. 1998'
_computing_data_reduction
;
DENZO and Scalepack (Otwinoski and Minor, 1997)
;
_computing_molecular_graphics 'XP SHELXTL/PC, Siemens Analytical'
_computing_structure_refinement 'XL SHELXTL/PC, Siemens Analytical'
_computing_structure_solution
;

SIR97 - Altomare A., Burla M.C., Camalli M., Cascarano G.L., Giacovazzo C.,
Guagliardi A., Moliterni A.G.G., Polidori G.,Spagna R.
;
_diffrn_ambient_temperature 153(2)
_diffrn_measured_fraction_theta_full 0.998
_diffrn_measured_fraction_theta_max 0.998
_diffrn_measurement_device_type 'Nonius Kappa CCD'
_diffrn_measurement_method \w-scans
_diffrn_radiation_monochromator graphite
_diffrn_radiation_source 'fine-focus sealed tube'
_diffrn_radiation_type MoK\a
_diffrn_radiation_wavelength 0.71075
_diffrn_reflns_av_R_equivalents 0.0654
_diffrn_reflns_av_sigmaI/netI 0.0652
_diffrn_reflns_limit_h_max 11
_diffrn_reflns_limit_h_min -12
_diffrn_reflns_limit_k_max 7
_diffrn_reflns_limit_k_min -7
_diffrn_reflns_limit_l_max 16
_diffrn_reflns_limit_l_min -15
_diffrn_reflns_number 8793
_diffrn_reflns_theta_full 30.00
_diffrn_reflns_theta_max 30.00
_diffrn_reflns_theta_min 2.29
_exptl_absorpt_coefficient_mu 3.839
_exptl_absorpt_correction_T_max 0.867
_exptl_absorpt_correction_T_min 0.413
_exptl_absorpt_correction_type analytical
_exptl_absorpt_process_details
;
N.W. Alcock (1970). Cryst. Computing, p271
;
_exptl_crystal_colour colorless
_exptl_crystal_density_diffrn 1.512
_exptl_crystal_density_method 'not measured'
_exptl_crystal_description needles
_exptl_crystal_F_000 244
_exptl_crystal_size_max 0.52
_exptl_crystal_size_mid 0.07
_exptl_crystal_size_min 0.04
_refine_diff_density_max 0.488
_refine_diff_density_min -0.592
_refine_diff_density_rms 0.093
_refine_ls_abs_structure_details 'Flack H D (1983), Acta Cryst. A39, 876-881'
_refine_ls_abs_structure_Flack -0.036(14)
_refine_ls_extinction_method none
_refine_ls_goodness_of_fit_ref 1.130
_refine_ls_hydrogen_treatment constr
_refine_ls_matrix_type full
_refine_ls_number_parameters 120
_refine_ls_number_reflns 3030
_refine_ls_number_restraints 1
_refine_ls_restrained_S_all 1.130
_refine_ls_R_factor_all 0.0849
_refine_ls_R_factor_gt 0.0469
_refine_ls_shift/su_max 0.001
_refine_ls_shift/su_mean 0.000
_refine_ls_structure_factor_coef Fsqd
_refine_ls_weighting_details 'calc w=1/[\s^2^(Fo^2^)+(0.0223P)^2^+0.3520P] where P=(Fo^2^+2Fc^2^)/3'
_refine_ls_weighting_scheme calc
_refine_ls_wR_factor_gt 0.0770
_refine_ls_wR_factor_ref 0.0915
_reflns_number_gt 2188
_reflns_number_total 3030
_reflns_threshold_expression >2sigma(I)
_cod_data_source_file c1cc14392a.txt
_cod_data_source_block shelxl
_cod_original_sg_symbol_H-M P21
_cod_database_code 7106831

loop_
_symmetry_equiv_pos_as_xyz
'x, y, z'
'-x, y+1/2, -z'

loop_
_atom_site_label
_atom_site_type_symbol
_atom_site_fract_x
_atom_site_fract_y
_atom_site_fract_z
_atom_site_U_iso_or_equiv
_atom_site_adp_type
_atom_site_occupancy
_atom_site_symmetry_multiplicity
_atom_site_calc_flag
_atom_site_refinement_flags
_atom_site_disorder_assembly
_atom_site_disorder_group
Br1 Br 0.63001(4) 0.53572(12) 0.95773(3) 0.04812(14) Uani 1 1 d . . .
O1 O 1.0137(3) 0.9129(5) 0.5515(2) 0.0277(5) Uani 1 1 d . . .
H1O H 1.0037 0.7633 0.5203 0.042 Uiso 1 1 calc R . .
C1 C 0.7649(4) 0.6513(8) 0.8694(3) 0.0327(9) Uani 1 1 d . . .
C2 C 0.8594(5) 0.8578(7) 0.9105(3) 0.0325(9) Uani 1 1 d . . .
H2 H 0.8565 0.9464 0.9816 0.039 Uiso 1 1 calc R . .
C3 C 0.9598(4) 0.9355(7) 0.8463(3) 0.0296(8) Uani 1 1 d . . .
H3 H 1.0262 1.0775 0.8744 0.036 Uiso 1 1 calc R . .
C4 C 0.9643(4) 0.8089(7) 0.7421(3) 0.0228(7) Uani 1 1 d . . .
C5 C 0.8640(4) 0.6039(7) 0.7013(3) 0.0335(10) Uani 1 1 d . . .
H5 H 0.8641 0.5184 0.6288 0.040 Uiso 1 1 calc R . .
C6 C 0.7642(4) 0.5226(13) 0.7647(3) 0.0351(8) Uani 1 1 d . . .
H6 H 0.6969 0.3818 0.7367 0.042 Uiso 1 1 calc R . .
C7 C 1.0790(4) 0.8893(7) 0.6771(3) 0.0248(7) Uani 1 1 d . . .
H7 H 1.1184 1.0655 0.7077 0.030 Uiso 1 1 calc R . .
C8 C 1.2122(4) 0.6989(7) 0.7026(3) 0.0258(8) Uani 1 1 d . . .
H8A H 1.2529 0.6814 0.7899 0.031 Uiso 1 1 calc R . .
H8B H 1.1759 0.5243 0.6706 0.031 Uiso 1 1 calc R . .
C9 C 1.3371(4) 0.7839(7) 0.6493(3) 0.0291(8) Uani 1 1 d . . .
C10 C 1.3613(5) 0.6666(9) 0.5550(4) 0.0405(10) Uani 1 1 d . . .
H10A H 1.4396 0.7259 0.5226 0.049 Uiso 1 1 calc R . .
H10B H 1.3003 0.5230 0.5196 0.049 Uiso 1 1 calc R . .
C11 C 1.4306(4) 1.0126(12) 0.7090(3) 0.0379(9) Uani 1 1 d . . .
H11A H 1.5131 1.0419 0.6721 0.057 Uiso 1 1 calc R . .
H11B H 1.4717 0.9747 0.7939 0.057 Uiso 1 1 calc R . .
H11C H 1.3678 1.1699 0.6997 0.057 Uiso 1 1 calc R . .

loop_
_atom_site_aniso_label
_atom_site_aniso_U_11
_atom_site_aniso_U_22
_atom_site_aniso_U_33
_atom_site_aniso_U_23
_atom_site_aniso_U_13
_atom_site_aniso_U_12
Br1 0.0388(2) 0.0689(3) 0.0453(2) 0.0151(3) 0.02630(16) 0.0041(3)
O1 0.0334(14) 0.0292(12) 0.0212(12) 0.0026(10) 0.0085(11) 0.0020(11)
C1 0.028(2) 0.043(2) 0.030(2) 0.0102(17) 0.0131(16) 0.0062(16)
C2 0.043(2) 0.036(2) 0.0226(19) 0.0037(16) 0.0154(17) 0.0064(18)
C3 0.035(2) 0.0293(19) 0.0255(18) -0.0001(14) 0.0090(16) -0.0008(15)
C4 0.0249(18) 0.0230(17) 0.0221(18) 0.0036(14) 0.0087(14) 0.0029(14)
C5 0.037(2) 0.038(3) 0.0295(19) -0.0071(15) 0.0154(16) -0.0066(16)
C6 0.0308(17) 0.041(2) 0.0364(18) -0.001(3) 0.0145(14) -0.010(3)
C7 0.0308(19) 0.0220(17) 0.0227(18) -0.0014(14) 0.0087(15) -0.0023(15)
C8 0.0271(19) 0.0253(19) 0.0273(19) 0.0031(15) 0.0114(16) 0.0007(15)
C9 0.0270(19) 0.031(2) 0.031(2) 0.0080(16) 0.0099(16) 0.0053(16)
C10 0.037(2) 0.046(2) 0.044(3) -0.0046(19) 0.022(2) -0.0015(19)
C11 0.0338(18) 0.036(2) 0.047(2) 0.005(2) 0.0153(16) -0.002(2)

loop_
_atom_type_symbol
_atom_type_description
_atom_type_scat_dispersion_real
_atom_type_scat_dispersion_imag
_atom_type_scat_source
C C 0.0033 0.0016 'International Tables Vol C Tables 4.2.6.8 and 6.1.1.4'
H H 0.0000 0.0000 'International Tables Vol C Tables 4.2.6.8 and 6.1.1.4'
O O 0.0106 0.0060 'International Tables Vol C Tables 4.2.6.8 and 6.1.1.4'
Br Br -0.2901 2.4595 'International Tables Vol C Tables 4.2.6.8 and 6.1.1.4'

loop_
_geom_angle_atom_site_label_1
_geom_angle_atom_site_label_2
_geom_angle_atom_site_label_3
_geom_angle
_geom_angle_site_symmetry_1
_geom_angle_site_symmetry_3
_geom_angle_publ_flag
C7 O1 H1O 109.5 . . ?
C2 C1 C6 121.8(4) . . ?
C2 C1 Br1 119.7(3) . . ?
C6 C1 Br1 118.5(3) . . ?
C1 C2 C3 119.0(3) . . ?
C1 C2 H2 120.5 . . ?
C3 C2 H2 120.5 . . ?
C4 C3 C2 121.0(4) . . ?
C4 C3 H3 119.5 . . ?
C2 C3 H3 119.5 . . ?
C3 C4 C5 118.5(3) . . ?
C3 C4 C7 119.9(3) . . ?
C5 C4 C7 121.5(3) . . ?
C6 C5 C4 121.2(4) . . ?
C6 C5 H5 119.4 . . ?
C4 C5 H5 119.4 . . ?
C1 C6 C5 118.5(5) . . ?
C1 C6 H6 120.7 . . ?
C5 C6 H6 120.7 . . ?
O1 C7 C4 111.9(3) . . ?
O1 C7 C8 110.5(3) . . ?
C4 C7 C8 111.3(3) . . ?
O1 C7 H7 107.6 . . ?
C4 C7 H7 107.6 . . ?
C8 C7 H7 107.6 . . ?
C9 C8 C7 113.6(3) . . ?
C9 C8 H8A 108.9 . . ?
C7 C8 H8A 108.9 . . ?
C9 C8 H8B 108.9 . . ?
C7 C8 H8B 108.9 . . ?
H8A C8 H8B 107.7 . . ?
C10 C9 C11 122.1(4) . . ?
C10 C9 C8 121.8(4) . . ?
C11 C9 C8 116.1(3) . . ?
C9 C10 H10A 120.0 . . ?
C9 C10 H10B 120.0 . . ?
H10A C10 H10B 120.0 . . ?
C9 C11 H11A 109.5 . . ?
C9 C11 H11B 109.5 . . ?
H11A C11 H11B 109.5 . . ?
C9 C11 H11C 109.5 . . ?
H11A C11 H11C 109.5 . . ?
H11B C11 H11C 109.5 . . ?

loop_
_geom_bond_atom_site_label_1
_geom_bond_atom_site_label_2
_geom_bond_distance
_geom_bond_site_symmetry_2
_geom_bond_publ_flag
Br1 C1 1.907(4) . ?
O1 C7 1.433(4) . ?
O1 H1O 0.8400 . ?
C1 C2 1.372(6) . ?
C1 C6 1.383(6) . ?
C2 C3 1.395(5) . ?
C2 H2 0.9500 . ?
C3 C4 1.384(5) . ?
C3 H3 0.9500 . ?
C4 C5 1.396(5) . ?
C4 C7 1.513(5) . ?
C5 C6 1.389(5) . ?
C5 H5 0.9500 . ?
C6 H6 0.9500 . ?
C7 C8 1.534(5) . ?
C7 H7 1.0000 . ?
C8 C9 1.511(5) . ?
C8 H8A 0.9900 . ?
C8 H8B 0.9900 . ?
C9 C10 1.320(5) . ?
C9 C11 1.508(6) . ?
C10 H10A 0.9500 . ?
C10 H10B 0.9500 . ?
C11 H11A 0.9800 . ?
C11 H11B 0.9800 . ?
C11 H11C 0.9800 . ?

loop_
_geom_hbond_atom_site_label_D
_geom_hbond_atom_site_label_H
_geom_hbond_atom_site_label_A
_geom_hbond_distance_DH
_geom_hbond_distance_HA
_geom_hbond_distance_DA
_geom_hbond_angle_DHA
_geom_hbond_site_symmetry_A
O1 H1O O1 0.84 1.96 2.803(4) 178 2_746

loop_
_geom_torsion_atom_site_label_1
_geom_torsion_atom_site_label_2
_geom_torsion_atom_site_label_3
_geom_torsion_atom_site_label_4
_geom_torsion
_geom_torsion_site_symmetry_1
_geom_torsion_site_symmetry_2
_geom_torsion_site_symmetry_3
_geom_torsion_site_symmetry_4
_geom_torsion_publ_flag
C6 C1 C2 C3 -1.6(6) . . . . ?
Br1 C1 C2 C3 178.4(3) . . . . ?
C1 C2 C3 C4 0.4(6) . . . . ?
C2 C3 C4 C5 1.1(6) . . . . ?
C2 C3 C4 C7 -177.3(3) . . . . ?
C3 C4 C5 C6 -1.7(6) . . . . ?
C7 C4 C5 C6 176.7(4) . . . . ?
C2 C1 C6 C5 1.0(7) . . . . ?
Br1 C1 C6 C5 -179.0(3) . . . . ?
C4 C5 C6 C1 0.6(6) . . . . ?
C3 C4 C7 O1 -134.9(3) . . . . ?
C5 C4 C7 O1 46.8(4) . . . . ?
C3 C4 C7 C8 101.0(4) . . . . ?
C5 C4 C7 C8 -77.4(4) . . . . ?
O1 C7 C8 C9 60.5(4) . . . . ?
C4 C7 C8 C9 -174.5(3) . . . . ?
C7 C8 C9 C10 -106.4(4) . . . . ?
C7 C8 C9 C11 72.7(4) . . . . ?

loop_
_cod_related_entry_id
_cod_related_entry_database
_cod_related_entry_code
1 ChemSpider 30653329
